data_1566310
loop_
_publ_author_name
'Fuchs, Sonja'
'Jayaraman, Arumugam'
'Krummenacher, Ivo'
'Haley, Laura'
'Ba\<stovanovi\'c, Marta'
'Fest, Maximilian'
'Radacki, Krzysztof'
'Helten, Holger'
'Braunschweig, Holger'

_publ_section_title
;
 Diboramacrocycles: reversible borole dimerisation-dissociation systems.
;
_journal_issue 10
_journal_name_full 'Chemical science'
_journal_page_first 2932
_journal_page_last 2938
_journal_paper_doi 10.1039/d1sc06908j
_journal_volume 13
_journal_year 2022
_chemical_formula_moiety 'C44.25 H33.51 B2 N3 S2'
_chemical_formula_sum 'C44.25 H33.51 B2 N3 S2'
_chemical_formula_weight 693.04
_space_group_crystal_system triclinic
_space_group_IT_number 2
_space_group_name_Hall '-P 1'
_space_group_name_H-M_alt 'P -1'
_atom_sites_solution_hydrogens geom
_atom_sites_solution_primary dual
_atom_sites_solution_secondary difmap
_audit_creation_method 'CIF-fill 1.2l (K.Radacki 2005-20)'
_audit_update_record
;
2021-12-03 deposited with the CCDC.	2022-01-17 downloaded from the CCDC.
;
_cell_angle_alpha 92.946(9)
_cell_angle_beta 107.906(8)
_cell_angle_gamma 114.158(16)
_cell_formula_units_Z 2
_cell_length_a 10.278(3)
_cell_length_b 12.065(3)
_cell_length_c 16.702(4)
_cell_measurement_reflns_used 9980
_cell_measurement_temperature 100(2)
_cell_measurement_theta_max 26.40
_cell_measurement_theta_min 2.22
_cell_volume 1760.3(8)
_computing_cell_refinement 'Saint+ ver. V8.40A (Bruker AXS)'
_computing_data_collection 'BIS 6.2.14 / APEX3 ver. 2018.1 (Bruker AXS)'
_computing_data_reduction 'Saint+ ver. V8.40A (Bruker AXS)'
_computing_molecular_graphics 'ShelXLe (Huebschle et all, 2011)'
_computing_publication_material 'SHELXL-2018/3 (Sheldrick, 2018)'
_computing_structure_refinement 'SHELXL-2018/3 (Sheldrick, 2018)'
_computing_structure_solution 'SHELXT (Sheldrick, 2014)'
_diffrn_ambient_environment N~2~
_diffrn_ambient_temperature 100(2)
_diffrn_detector 'CMOS area detector (Photon II)'
_diffrn_detector_area_resol_mean 7.5
_diffrn_measured_fraction_theta_full 0.999
_diffrn_measured_fraction_theta_max 0.996
_diffrn_measurement_device_type 'Bruker D8-Quest'
_diffrn_measurement_method '\f and \w scans'
_diffrn_radiation_monochromator 'multi-layer mirror'
_diffrn_radiation_type MoK\a
_diffrn_radiation_wavelength 0.71073
_diffrn_reflns_av_R_equivalents 0.0380
_diffrn_reflns_av_unetI/netI 0.0329
_diffrn_reflns_Laue_measured_fraction_full 0.999
_diffrn_reflns_Laue_measured_fraction_max 0.996
_diffrn_reflns_limit_h_max 12
_diffrn_reflns_limit_h_min -12
_diffrn_reflns_limit_k_max 15
_diffrn_reflns_limit_k_min -15
_diffrn_reflns_limit_l_max 20
_diffrn_reflns_limit_l_min -20
_diffrn_reflns_number 26653
_diffrn_reflns_point_group_measured_fraction_full 0.999
_diffrn_reflns_point_group_measured_fraction_max 0.996
_diffrn_reflns_theta_full 26.000
_diffrn_reflns_theta_max 26.470
_diffrn_reflns_theta_min 2.222
_diffrn_source 'microfocus sealed tube (Incoatec ImS)'
_exptl_absorpt_coefficient_mu 0.189
_exptl_absorpt_correction_T_max 0.7454
_exptl_absorpt_correction_T_min 0.6452
_exptl_absorpt_correction_type multi-scan
_exptl_absorpt_process_details 'SadAbs 2016/2 (Bruker AXS)'
_exptl_crystal_colour orange
_exptl_crystal_density_diffrn 1.308
_exptl_crystal_description block
_exptl_crystal_F_000 724
_exptl_crystal_size_max 0.388
_exptl_crystal_size_mid 0.221
_exptl_crystal_size_min 0.107
_refine_diff_density_max 0.333
_refine_diff_density_min -0.329
_refine_diff_density_rms 0.047
_refine_ls_extinction_method none
_refine_ls_goodness_of_fit_ref 1.024
_refine_ls_hydrogen_treatment constr
_refine_ls_matrix_type full
_refine_ls_number_parameters 460
_refine_ls_number_reflns 7225
_refine_ls_number_restraints 90
_refine_ls_restrained_S_all 1.024
_refine_ls_R_factor_all 0.0504
_refine_ls_R_factor_gt 0.0381
_refine_ls_shift/su_max 0.001
_refine_ls_shift/su_mean 0.000
_refine_ls_structure_factor_coef Fsqd
_refine_ls_weighting_details 'w=1/[\s^2^(Fo^2^)+(0.0392P)^2^+1.0808P] where P=(Fo^2^+2Fc^2^)/3'
_refine_ls_weighting_scheme calc
_refine_ls_wR_factor_gt 0.0890
_refine_ls_wR_factor_ref 0.0965
_reflns_Friedel_coverage 0.000
_reflns_number_gt 5952
_reflns_number_total 7225
_reflns_threshold_expression 'I > 2\s(I)'
_cod_data_source_file d1sc06908j2.cif
_cod_data_source_block 4a
_cod_depositor_comments 'Adding full bibliography for 1566308--1566315.cif.'
_cod_database_code 1566310
_shelx_shelxl_version_number 2018/3
_shelx_space_group_comment
;
The symmetry employed for this shelxl refinement is uniquely defined
by the following loop, which should always be used as a source of
symmetry information in preference to the above space-group names.
They are only intended as comments.
;
_shelx_estimated_absorpt_t_min 0.930
_shelx_estimated_absorpt_t_max 0.980

loop_
_space_group_symop_operation_xyz
'x, y, z'
'-x, -y, -z'

loop_
_atom_site_label
_atom_site_type_symbol
_atom_site_fract_x
_atom_site_fract_y
_atom_site_fract_z
_atom_site_U_iso_or_equiv
_atom_site_adp_type
_atom_site_occupancy
_atom_site_site_symmetry_order
_atom_site_calc_flag
_atom_site_refinement_flags_posn
_atom_site_refinement_flags_adp
_atom_site_refinement_flags_occupancy
_atom_site_disorder_assembly
_atom_site_disorder_group
B1 B 0.5975(2) 0.23461(17) 0.22568(12) 0.0176(4) Uani 1 1 d . . . . .
C2 C 0.66791(17) 0.14469(14) 0.25634(10) 0.0180(3) Uani 1 1 d . . . . .
C3 C 0.62804(18) 0.07214(15) 0.31595(11) 0.0206(3) Uani 1 1 d . . . . .
H3 H 0.568015 0.086317 0.344794 0.025 Uiso 1 1 calc R U . . .
C4 C 0.67436(19) -0.01963(15) 0.33360(11) 0.0223(4) Uani 1 1 d . . . . .
H4 H 0.648727 -0.065718 0.375529 0.027 Uiso 1 1 calc R U . . .
C5 C 0.75825(19) -0.04459(15) 0.29020(12) 0.0239(4) Uani 1 1 d . . . . .
H5 H 0.787810 -0.108923 0.301353 0.029 Uiso 1 1 calc R U . . .
C7 C 0.75695(18) 0.12106(15) 0.21473(10) 0.0183(3) Uani 1 1 d . . . . .
C6 C 0.79844(19) 0.02482(16) 0.23065(12) 0.0232(4) Uani 1 1 d . . . . .
H6 H 0.854513 0.007154 0.200350 0.028 Uiso 1 1 calc R U . . .
C8 C 0.80117(18) 0.19408(15) 0.15048(11) 0.0188(3) Uani 1 1 d . . . . .
S9 S 0.73056(5) 0.11988(4) 0.04454(3) 0.02260(10) Uani 1 1 d . . . . .
C10 C 0.8255(2) 0.25396(17) 0.01427(11) 0.0243(4) Uani 1 1 d . . . . .
H10 H 0.821565 0.259218 -0.042921 0.029 Uiso 1 1 calc R U . . .
C11 C 0.90786(18) 0.35266(16) 0.08212(11) 0.0197(3) Uani 1 1 d . . . . .
H11 H 0.967181 0.434746 0.077369 0.024 Uiso 1 1 calc R U . . .
C12 C 0.89476(18) 0.31851(15) 0.16165(10) 0.0173(3) Uani 1 1 d . . . . .
C13 C 0.97414(18) 0.40942(15) 0.24752(10) 0.0174(3) Uani 1 1 d . . . . .
S14 S 1.07333(4) 0.34569(4) 0.33128(3) 0.01974(10) Uani 1 1 d . . . . .
C15 C 0.99810(18) 0.38169(15) 0.40372(11) 0.0203(3) Uani 1 1 d . . . . .
H15 H 1.028985 0.372109 0.461635 0.024 Uiso 1 1 calc R U . . .
C16 C 0.86189(17) 0.44029(14) 0.28187(10) 0.0166(3) Uani 1 1 d . . . . .
C17 C 0.89498(18) 0.42332(14) 0.37297(10) 0.0180(3) Uani 1 1 d . . . . .
H17 H 0.844661 0.441451 0.407147 0.022 Uiso 1 1 calc R U . . .
N18 N 0.69726(14) 0.36308(12) 0.22838(9) 0.0166(3) Uani 1 1 d . . . . .
N19 N 0.63776(15) 0.42191(12) 0.17362(9) 0.0177(3) Uani 1 1 d . . . . .
N20 N 0.73439(15) 0.53432(12) 0.18297(9) 0.0174(3) Uani 1 1 d . . . . .
B21 B 0.8901(2) 0.58184(16) 0.26600(12) 0.0172(4) Uani 1 1 d . . . . .
C22 C 1.04568(18) 0.62955(15) 0.24676(10) 0.0180(3) Uani 1 1 d . . . . .
C23 C 1.14544(19) 0.74802(15) 0.24192(11) 0.0213(3) Uani 1 1 d . . . . .
H23 H 1.118009 0.813989 0.244537 0.026 Uiso 1 1 calc R U . . .
C24 C 1.28319(19) 0.77039(16) 0.23340(11) 0.0234(4) Uani 1 1 d . . . . .
H24 H 1.349434 0.851365 0.230355 0.028 Uiso 1 1 calc R U . . .
C25 C 1.32534(19) 0.67481(17) 0.22927(12) 0.0252(4) Uani 1 1 d . . . . .
H25 H 1.420220 0.690592 0.223627 0.030 Uiso 1 1 calc R U . . .
C26 C 1.22817(19) 0.55639(16) 0.23342(11) 0.0233(4) Uani 1 1 d . . . . .
H26 H 1.255822 0.490622 0.230338 0.028 Uiso 1 1 calc R U . . .
C27 C 1.08958(18) 0.53483(15) 0.24216(10) 0.0189(3) Uani 1 1 d . . . . .
C1_2 C 0.67678(19) 0.60505(15) 0.12893(10) 0.0198(3) Uani 1 1 d . . . . .
C2_2 C 0.7774(2) 0.70119(16) 0.10406(12) 0.0275(4) Uani 1 1 d . . . . .
H2_2 H 0.882601 0.719954 0.122605 0.033 Uiso 1 1 calc R U . . .
C3_2 C 0.7218(2) 0.76998(17) 0.05136(12) 0.0305(4) Uani 1 1 d . . . . .
H3_2 H 0.789155 0.835164 0.032965 0.037 Uiso 1 1 calc R U . . .
C4_2 C 0.5700(2) 0.74415(17) 0.02583(12) 0.0293(4) Uani 1 1 d . . . . .
H4_2 H 0.533597 0.792904 -0.008786 0.035 Uiso 1 1 calc R U . . .
C5_2 C 0.4704(2) 0.64731(19) 0.05046(13) 0.0312(4) Uani 1 1 d . . . . .
H5_2 H 0.365371 0.628999 0.031956 0.037 Uiso 1 1 calc R U . . .
C6_2 C 0.5229(2) 0.57687(17) 0.10193(12) 0.0269(4) Uani 1 1 d . . . . .
H6_2 H 0.454295 0.510032 0.118572 0.032 Uiso 1 1 calc R U . . .
C1_3 C 0.87890(18) 0.66887(14) 0.33747(11) 0.0185(3) Uani 1 1 d . . . . .
C2_3 C 1.00911(19) 0.76879(15) 0.39599(11) 0.0212(3) Uani 1 1 d . . . . .
H2_3 H 1.105277 0.789066 0.390707 0.025 Uiso 1 1 calc R U . . .
C3_3 C 1.0025(2) 0.83954(16) 0.46173(11) 0.0252(4) Uani 1 1 d . . . . .
H3_3 H 1.093128 0.907381 0.499997 0.030 Uiso 1 1 calc R U . . .
C4_3 C 0.8643(2) 0.81147(16) 0.47155(11) 0.0253(4) Uani 1 1 d . . . . .
H4_3 H 0.859635 0.859488 0.516516 0.030 Uiso 1 1 calc R U . . .
C5_3 C 0.7325(2) 0.71225(16) 0.41495(12) 0.0241(4) Uani 1 1 d . . . . .
H5_3 H 0.637065 0.691810 0.421249 0.029 Uiso 1 1 calc R U . . .
C6_3 C 0.74048(19) 0.64298(16) 0.34913(11) 0.0219(3) Uani 1 1 d . . . . .
H6_3 H 0.649198 0.575829 0.310713 0.026 Uiso 1 1 calc R U . . .
C1_4 C 0.42063(18) 0.18588(15) 0.18700(10) 0.0180(3) Uani 1 1 d . . . . .
C2_4 C 0.34561(19) 0.26019(16) 0.18902(11) 0.0211(3) Uani 1 1 d . . . . .
H2_4 H 0.404521 0.345923 0.214681 0.025 Uiso 1 1 calc R U . . .
C3_4 C 0.18759(19) 0.21115(17) 0.15439(12) 0.0250(4) Uani 1 1 d . . . . .
H3_4 H 0.139390 0.263078 0.156637 0.030 Uiso 1 1 calc R U . . .
C4_4 C 0.09988(19) 0.08611(17) 0.11645(12) 0.0255(4) Uani 1 1 d . . . . .
H4_4 H -0.008319 0.052664 0.092250 0.031 Uiso 1 1 calc R U . . .
C5_4 C 0.16998(19) 0.01009(16) 0.11383(12) 0.0243(4) Uani 1 1 d . . . . .
H5_4 H 0.110100 -0.075509 0.087951 0.029 Uiso 1 1 calc R U . . .
C6_4 C 0.32832(18) 0.05962(15) 0.14924(11) 0.0196(3) Uani 1 1 d . . . . .
H6_4 H 0.375334 0.006552 0.147850 0.024 Uiso 1 1 calc R U . . .
C1_5 C 0.6434(3) 0.7944(4) 0.60545(19) 0.0304(7) Uiso 0.748(6) 1 d D U P A 1
H1_5 H 0.737192 0.827937 0.653138 0.036 Uiso 0.748(6) 1 calc R U P A 1
C2_5 C 0.6015(4) 0.8723(3) 0.5565(2) 0.0323(7) Uiso 0.748(6) 1 d D U P A 1
H2_5 H 0.667578 0.958874 0.570763 0.039 Uiso 0.748(6) 1 calc R U P A 1
C3_5 C 0.4642(5) 0.8252(4) 0.4869(2) 0.0356(9) Uiso 0.748(6) 1 d D U P A 1
H3_5 H 0.436876 0.878937 0.453424 0.043 Uiso 0.748(6) 1 calc R U P A 1
C4_5 C 0.3682(4) 0.6998(4) 0.4671(2) 0.0334(10) Uiso 0.748(6) 1 d D U P A 1
H4_5 H 0.273232 0.667203 0.420344 0.040 Uiso 0.748(6) 1 calc R U P A 1
C5_5 C 0.4103(5) 0.6197(4) 0.5157(3) 0.0330(12) Uiso 0.748(6) 1 d D U P A 1
H5_5 H 0.344248 0.533160 0.501374 0.040 Uiso 0.748(6) 1 calc R U P A 1
C6_5 C 0.5485(4) 0.6676(4) 0.5848(2) 0.0311(8) Uiso 0.748(6) 1 d D U P A 1
H6_5 H 0.577797 0.614003 0.617596 0.037 Uiso 0.748(6) 1 calc R U P A 1
C1_6 C 0.7913(9) 0.9118(8) 0.6607(5) 0.036(2) Uiso 0.252(6) 1 d D U P A 2
H1A_6 H 0.776723 0.930082 0.714284 0.054 Uiso 0.252(6) 1 calc R U P A 2
H1B_6 H 0.841778 0.989570 0.643065 0.054 Uiso 0.252(6) 1 calc R U P A 2
H1C_6 H 0.855036 0.868071 0.669864 0.054 Uiso 0.252(6) 1 calc R U P A 2
C2_6 C 0.6412(7) 0.8330(8) 0.5928(5) 0.0170(16) Uiso 0.252(6) 1 d D U P A 2
C3_6 C 0.5682(9) 0.7074(9) 0.5914(5) 0.0202(18) Uiso 0.252(6) 1 d D U P A 2
H3_6 H 0.616902 0.674074 0.634458 0.024 Uiso 0.252(6) 1 calc R U P A 2
C4_6 C 0.4247(13) 0.6266(11) 0.5287(7) 0.027(3) Uiso 0.252(6) 1 d D U P A 2
H4_6 H 0.379029 0.540815 0.530057 0.032 Uiso 0.252(6) 1 calc R U P A 2
C5_6 C 0.3526(10) 0.6712(8) 0.4670(5) 0.016(2) Uiso 0.252(6) 1 d D U P A 2
H5_6 H 0.255329 0.618965 0.424485 0.019 Uiso 0.252(6) 1 calc R U P A 2
C6_6 C 0.4272(10) 0.7973(8) 0.4686(6) 0.022(2) Uiso 0.252(6) 1 d D U P A 2
H6_6 H 0.377441 0.829667 0.425280 0.027 Uiso 0.252(6) 1 calc R U P A 2
C7_6 C 0.5681(9) 0.8792(7) 0.5282(6) 0.0209(17) Uiso 0.252(6) 1 d D U P A 2
H7_6 H 0.613925 0.964345 0.525325 0.025 Uiso 0.252(6) 1 calc R U P A 2

loop_
_atom_site_aniso_label
_atom_site_aniso_U_11
_atom_site_aniso_U_22
_atom_site_aniso_U_33
_atom_site_aniso_U_23
_atom_site_aniso_U_13
_atom_site_aniso_U_12
B1 0.0185(9) 0.0180(9) 0.0172(9) 0.0016(7) 0.0084(7) 0.0077(7)
C2 0.0139(7) 0.0150(7) 0.0214(8) 0.0016(6) 0.0044(6) 0.0047(6)
C3 0.0162(8) 0.0198(8) 0.0254(9) 0.0047(7) 0.0079(7) 0.0073(6)
C4 0.0199(8) 0.0198(8) 0.0241(9) 0.0080(7) 0.0061(7) 0.0070(7)
C5 0.0224(8) 0.0173(8) 0.0315(9) 0.0064(7) 0.0063(7) 0.0108(7)
C7 0.0160(7) 0.0161(8) 0.0210(8) 0.0019(6) 0.0045(6) 0.0072(6)
C6 0.0224(8) 0.0196(8) 0.0303(9) 0.0041(7) 0.0097(7) 0.0121(7)
C8 0.0172(8) 0.0204(8) 0.0206(8) 0.0026(6) 0.0059(6) 0.0110(7)
S9 0.0236(2) 0.0223(2) 0.0214(2) 0.00120(16) 0.00614(17) 0.01169(17)
C10 0.0267(9) 0.0303(9) 0.0227(9) 0.0080(7) 0.0102(7) 0.0179(8)
C11 0.0187(8) 0.0221(8) 0.0240(8) 0.0065(7) 0.0084(7) 0.0137(7)
C12 0.0162(7) 0.0191(8) 0.0211(8) 0.0045(6) 0.0075(6) 0.0114(6)
C13 0.0156(7) 0.0177(8) 0.0213(8) 0.0045(6) 0.0065(6) 0.0098(6)
S14 0.0179(2) 0.0199(2) 0.0228(2) 0.00415(16) 0.00454(16) 0.01171(16)
C15 0.0205(8) 0.0171(8) 0.0201(8) 0.0037(6) 0.0052(6) 0.0069(7)
C16 0.0134(7) 0.0157(7) 0.0201(8) 0.0024(6) 0.0055(6) 0.0065(6)
C17 0.0186(8) 0.0147(7) 0.0208(8) 0.0035(6) 0.0079(6) 0.0069(6)
N18 0.0139(6) 0.0165(7) 0.0201(7) 0.0041(5) 0.0052(5) 0.0082(5)
N19 0.0176(7) 0.0182(7) 0.0205(7) 0.0046(5) 0.0081(5) 0.0098(6)
N20 0.0175(7) 0.0170(7) 0.0196(7) 0.0039(5) 0.0075(5) 0.0090(6)
B21 0.0163(8) 0.0151(8) 0.0208(9) 0.0048(7) 0.0060(7) 0.0080(7)
C22 0.0170(8) 0.0183(8) 0.0179(8) 0.0039(6) 0.0056(6) 0.0077(6)
C23 0.0218(8) 0.0193(8) 0.0221(8) 0.0060(7) 0.0067(7) 0.0091(7)
C24 0.0190(8) 0.0203(8) 0.0257(9) 0.0060(7) 0.0077(7) 0.0041(7)
C25 0.0172(8) 0.0279(9) 0.0300(9) 0.0049(7) 0.0119(7) 0.0073(7)
C26 0.0199(8) 0.0219(8) 0.0302(9) 0.0025(7) 0.0108(7) 0.0103(7)
C27 0.0165(8) 0.0192(8) 0.0194(8) 0.0028(6) 0.0053(6) 0.0077(6)
C1_2 0.0244(8) 0.0181(8) 0.0193(8) 0.0045(6) 0.0066(7) 0.0125(7)
C2_2 0.0239(9) 0.0235(9) 0.0299(10) 0.0081(7) 0.0051(7) 0.0089(7)
C3_2 0.0339(10) 0.0231(9) 0.0300(10) 0.0110(8) 0.0079(8) 0.0105(8)
C4_2 0.0407(11) 0.0301(10) 0.0232(9) 0.0090(8) 0.0078(8) 0.0237(9)
C5_2 0.0300(10) 0.0413(11) 0.0331(10) 0.0135(9) 0.0117(8) 0.0249(9)
C6_2 0.0255(9) 0.0313(10) 0.0310(10) 0.0118(8) 0.0124(8) 0.0169(8)
C1_3 0.0217(8) 0.0151(8) 0.0222(8) 0.0071(6) 0.0085(7) 0.0109(6)
C2_3 0.0204(8) 0.0208(8) 0.0242(8) 0.0061(7) 0.0076(7) 0.0110(7)
C3_3 0.0298(9) 0.0203(8) 0.0230(9) 0.0026(7) 0.0059(7) 0.0117(7)
C4_3 0.0388(10) 0.0232(9) 0.0238(9) 0.0070(7) 0.0148(8) 0.0204(8)
C5_3 0.0271(9) 0.0232(9) 0.0319(9) 0.0109(7) 0.0171(8) 0.0152(7)
C6_3 0.0218(8) 0.0184(8) 0.0262(9) 0.0048(7) 0.0089(7) 0.0095(7)
C1_4 0.0174(8) 0.0196(8) 0.0189(8) 0.0057(6) 0.0083(6) 0.0084(6)
C2_4 0.0197(8) 0.0186(8) 0.0262(9) 0.0038(7) 0.0097(7) 0.0087(7)
C3_4 0.0216(8) 0.0262(9) 0.0336(10) 0.0073(8) 0.0120(7) 0.0150(7)
C4_4 0.0147(8) 0.0291(9) 0.0305(9) 0.0046(8) 0.0072(7) 0.0087(7)
C5_4 0.0199(8) 0.0191(8) 0.0301(9) 0.0030(7) 0.0082(7) 0.0061(7)
C6_4 0.0190(8) 0.0188(8) 0.0236(8) 0.0056(7) 0.0086(7) 0.0101(7)

loop_
_atom_type_symbol
_atom_type_description
_atom_type_scat_dispersion_real
_atom_type_scat_dispersion_imag
_atom_type_scat_source
C C 0.0033 0.0016 'International Tables Vol C Tables 4.2.6.8 and 6.1.1.4'
H H 0.0000 0.0000 'International Tables Vol C Tables 4.2.6.8 and 6.1.1.4'
B B 0.0013 0.0007 'International Tables Vol C Tables 4.2.6.8 and 6.1.1.4'
N N 0.0061 0.0033 'International Tables Vol C Tables 4.2.6.8 and 6.1.1.4'
S S 0.1246 0.1234 'International Tables Vol C Tables 4.2.6.8 and 6.1.1.4'

loop_
_exptl_crystal_face_index_h
_exptl_crystal_face_index_k
_exptl_crystal_face_index_l
_exptl_crystal_face_perp_dist
2.00 -2.00 -1.00 0.1700
0.00 -3.00 -2.00 0.1270
0.00 3.00 2.00 0.0700
1.00 3.00 -1.00 0.0970
-1.00 -3.00 1.00 0.0980
-3.00 1.00 2.00 0.1960
-2.00 0.00 3.00 0.1760
0.00 0.00 -1.00 0.0740
0.00 0.00 1.00 0.0330
-2.00 3.00 1.00 0.1460
1.00 -3.00 0.00 0.1230
-1.00 3.00 0.00 0.1090
2.00 -1.00 3.00 0.1090
3.00 0.00 1.00 0.1150
-1.00 3.00 2.00 0.0850
3.00 -1.00 -3.00 0.1520
1.00 1.00 -2.00 0.1170
1.00 2.00 -3.00 0.1040
-1.00 3.00 -2.00 0.1160
1.00 -2.00 1.00 0.1180
0.00 -2.00 3.00 0.0780
-2.00 1.00 3.00 0.1700
0.00 -1.00 2.00 0.0670
1.00 0.00 -5.00 0.0760
0.00 1.00 -4.00 0.0530
-1.00 1.00 -5.00 0.0970

loop_
_geom_angle_atom_site_label_1
_geom_angle_atom_site_label_2
_geom_angle_atom_site_label_3
_geom_angle
_geom_angle_site_symmetry_1
_geom_angle_site_symmetry_3
_geom_angle_publ_flag
N18 B1 C1_4 119.65(14) . . ?
N18 B1 C2 119.82(14) . . ?
C1_4 B1 C2 120.42(14) . . ?
C3 C2 C7 117.76(15) . . ?
C3 C2 B1 122.01(15) . . ?
C7 C2 B1 119.59(14) . . ?
C4 C3 C2 121.41(16) . . ?
C4 C3 H3 119.3 . . ?
C2 C3 H3 119.3 . . ?
C3 C4 C5 120.27(16) . . ?
C3 C4 H4 119.9 . . ?
C5 C4 H4 119.9 . . ?
C6 C5 C4 119.64(15) . . ?
C6 C5 H5 120.2 . . ?
C4 C5 H5 120.2 . . ?
C6 C7 C2 120.38(15) . . ?
C6 C7 C8 119.48(15) . . ?
C2 C7 C8 120.08(14) . . ?
C5 C6 C7 120.47(16) . . ?
C5 C6 H6 119.8 . . ?
C7 C6 H6 119.8 . . ?
C12 C8 C7 129.50(15) . . ?
C12 C8 S9 111.35(12) . . ?
C7 C8 S9 119.15(12) . . ?
C10 S9 C8 92.29(9) . . ?
C11 C10 S9 111.93(13) . . ?
C11 C10 H10 124.0 . . ?
S9 C10 H10 124.0 . . ?
C10 C11 C12 112.52(15) . . ?
C10 C11 H11 123.7 . . ?
C12 C11 H11 123.7 . . ?
C8 C12 C11 111.90(15) . . ?
C8 C12 C13 124.14(15) . . ?
C11 C12 C13 123.96(14) . . ?
C12 C13 C27 111.67(13) . . ?
C12 C13 C16 114.09(13) . . ?
C27 C13 C16 104.51(12) . . ?
C12 C13 S14 110.07(11) . . ?
C27 C13 S14 109.21(11) . . ?
C16 C13 S14 106.99(11) . . ?
C15 S14 C13 92.04(8) . . ?
C17 C15 S14 115.97(13) . . ?
C17 C15 H15 122.0 . . ?
S14 C15 H15 122.0 . . ?
N18 C16 C17 111.20(13) . . ?
N18 C16 C13 113.24(13) . . ?
C17 C16 C13 107.38(13) . . ?
N18 C16 B21 102.69(12) . . ?
C17 C16 B21 116.55(13) . . ?
C13 C16 B21 105.82(12) . . ?
C15 C17 C16 116.83(15) . . ?
C15 C17 H17 121.6 . . ?
C16 C17 H17 121.6 . . ?
N19 N18 B1 117.17(13) . . ?
N19 N18 C16 113.43(12) . . ?
B1 N18 C16 129.36(13) . . ?
N20 N19 N18 111.63(13) . . ?
N19 N20 C1_2 114.86(13) . . ?
N19 N20 B21 114.63(12) . . ?
C1_2 N20 B21 129.25(13) . . ?
C22 B21 C1_3 118.66(14) . . ?
C22 B21 N20 115.98(14) . . ?
C1_3 B21 N20 107.05(13) . . ?
C22 B21 C16 101.72(13) . . ?
C1_3 B21 C16 116.47(13) . . ?
N20 B21 C16 94.66(12) . . ?
C27 C22 C23 117.80(15) . . ?
C27 C22 B21 110.81(14) . . ?
C23 C22 B21 131.12(15) . . ?
C24 C23 C22 121.03(16) . . ?
C24 C23 H23 119.5 . . ?
C22 C23 H23 119.5 . . ?
C23 C24 C25 120.35(15) . . ?
C23 C24 H24 119.8 . . ?
C25 C24 H24 119.8 . . ?
C26 C25 C24 119.77(16) . . ?
C26 C25 H25 120.1 . . ?
C24 C25 H25 120.1 . . ?
C25 C26 C27 119.44(16) . . ?
C25 C26 H26 120.3 . . ?
C27 C26 H26 120.3 . . ?
C26 C27 C22 121.61(15) . . ?
C26 C27 C13 124.21(15) . . ?
C22 C27 C13 114.18(14) . . ?
C2_2 C1_2 C6_2 120.89(16) . . ?
C2_2 C1_2 N20 118.74(15) . . ?
C6_2 C1_2 N20 120.37(15) . . ?
C1_2 C2_2 C3_2 118.90(17) . . ?
C1_2 C2_2 H2_2 120.5 . . ?
C3_2 C2_2 H2_2 120.5 . . ?
C4_2 C3_2 C2_2 120.48(17) . . ?
C4_2 C3_2 H3_2 119.8 . . ?
C2_2 C3_2 H3_2 119.8 . . ?
C3_2 C4_2 C5_2 120.09(17) . . ?
C3_2 C4_2 H4_2 120.0 . . ?
C5_2 C4_2 H4_2 120.0 . . ?
C4_2 C5_2 C6_2 120.39(17) . . ?
C4_2 C5_2 H5_2 119.8 . . ?
C6_2 C5_2 H5_2 119.8 . . ?
C5_2 C6_2 C1_2 119.23(17) . . ?
C5_2 C6_2 H6_2 120.4 . . ?
C1_2 C6_2 H6_2 120.4 . . ?
C2_3 C1_3 C6_3 116.19(16) . . ?
C2_3 C1_3 B21 121.50(15) . . ?
C6_3 C1_3 B21 122.11(15) . . ?
C3_3 C2_3 C1_3 122.14(16) . . ?
C3_3 C2_3 H2_3 118.9 . . ?
C1_3 C2_3 H2_3 118.9 . . ?
C4_3 C3_3 C2_3 120.24(17) . . ?
C4_3 C3_3 H3_3 119.9 . . ?
C2_3 C3_3 H3_3 119.9 . . ?
C3_3 C4_3 C5_3 119.28(17) . . ?
C3_3 C4_3 H4_3 120.4 . . ?
C5_3 C4_3 H4_3 120.4 . . ?
C6_3 C5_3 C4_3 119.92(16) . . ?
C6_3 C5_3 H5_3 120.0 . . ?
C4_3 C5_3 H5_3 120.0 . . ?
C5_3 C6_3 C1_3 122.23(16) . . ?
C5_3 C6_3 H6_3 118.9 . . ?
C1_3 C6_3 H6_3 118.9 . . ?
C6_4 C1_4 C2_4 117.00(15) . . ?
C6_4 C1_4 B1 118.85(14) . . ?
C2_4 C1_4 B1 124.14(15) . . ?
C3_4 C2_4 C1_4 121.50(16) . . ?
C3_4 C2_4 H2_4 119.3 . . ?
C1_4 C2_4 H2_4 119.3 . . ?
C2_4 C3_4 C4_4 119.96(16) . . ?
C2_4 C3_4 H3_4 120.0 . . ?
C4_4 C3_4 H3_4 120.0 . . ?
C5_4 C4_4 C3_4 120.06(16) . . ?
C5_4 C4_4 H4_4 120.0 . . ?
C3_4 C4_4 H4_4 120.0 . . ?
C4_4 C5_4 C6_4 119.69(16) . . ?
C4_4 C5_4 H5_4 120.2 . . ?
C6_4 C5_4 H5_4 120.2 . . ?
C5_4 C6_4 C1_4 121.78(15) . . ?
C5_4 C6_4 H6_4 119.1 . . ?
C1_4 C6_4 H6_4 119.1 . . ?
C6_5 C1_5 C2_5 120.2(3) . . ?
C6_5 C1_5 H1_5 119.9 . . ?
C2_5 C1_5 H1_5 119.9 . . ?
C3_5 C2_5 C1_5 120.8(3) . . ?
C3_5 C2_5 H2_5 119.6 . . ?
C1_5 C2_5 H2_5 119.6 . . ?
C4_5 C3_5 C2_5 119.4(3) . . ?
C4_5 C3_5 H3_5 120.3 . . ?
C2_5 C3_5 H3_5 120.3 . . ?
C3_5 C4_5 C5_5 120.3(3) . . ?
C3_5 C4_5 H4_5 119.8 . . ?
C5_5 C4_5 H4_5 119.8 . . ?
C6_5 C5_5 C4_5 119.9(4) . . ?
C6_5 C5_5 H5_5 120.1 . . ?
C4_5 C5_5 H5_5 120.1 . . ?
C1_5 C6_5 C5_5 119.4(3) . . ?
C1_5 C6_5 H6_5 120.3 . . ?
C5_5 C6_5 H6_5 120.3 . . ?
C2_6 C1_6 H1A_6 109.5 . . ?
C2_6 C1_6 H1B_6 109.5 . . ?
H1A_6 C1_6 H1B_6 109.5 . . ?
C2_6 C1_6 H1C_6 109.5 . . ?
H1A_6 C1_6 H1C_6 109.5 . . ?
H1B_6 C1_6 H1C_6 109.5 . . ?
C3_6 C2_6 C7_6 117.4(6) . . ?
C3_6 C2_6 C1_6 119.8(8) . . ?
C7_6 C2_6 C1_6 122.8(8) . . ?
C2_6 C3_6 C4_6 122.9(7) . . ?
C2_6 C3_6 H3_6 118.5 . . ?
C4_6 C3_6 H3_6 118.5 . . ?
C5_6 C4_6 C3_6 119.9(9) . . ?
C5_6 C4_6 H4_6 120.0 . . ?
C3_6 C4_6 H4_6 120.0 . . ?
C4_6 C5_6 C6_6 116.8(8) . . ?
C4_6 C5_6 H5_6 121.6 . . ?
C6_6 C5_6 H5_6 121.6 . . ?
C7_6 C6_6 C5_6 125.1(7) . . ?
C7_6 C6_6 H6_6 117.5 . . ?
C5_6 C6_6 H6_6 117.5 . . ?
C6_6 C7_6 C2_6 117.9(6) . . ?
C6_6 C7_6 H7_6 121.0 . . ?
C2_6 C7_6 H7_6 121.0 . . ?

loop_
_geom_bond_atom_site_label_1
_geom_bond_atom_site_label_2
_geom_bond_distance
_geom_bond_site_symmetry_2
_geom_bond_publ_flag
B1 N18 1.456(2) . ?
B1 C1_4 1.559(2) . ?
B1 C2 1.561(2) . ?
C2 C3 1.404(2) . ?
C2 C7 1.409(2) . ?
C3 C4 1.385(2) . ?
C3 H3 0.9500 . ?
C4 C5 1.391(3) . ?
C4 H4 0.9500 . ?
C5 C6 1.384(2) . ?
C5 H5 0.9500 . ?
C7 C6 1.403(2) . ?
C7 C8 1.484(2) . ?
C6 H6 0.9500 . ?
C8 C12 1.376(2) . ?
C8 S9 1.7247(17) . ?
S9 C10 1.7089(19) . ?
C10 C11 1.366(2) . ?
C10 H10 0.9500 . ?
C11 C12 1.440(2) . ?
C11 H11 0.9500 . ?
C12 C13 1.520(2) . ?
C13 C27 1.521(2) . ?
C13 C16 1.592(2) . ?
C13 S14 1.8609(16) . ?
S14 C15 1.7455(18) . ?
C15 C17 1.329(2) . ?
C15 H15 0.9500 . ?
C16 N18 1.491(2) . ?
C16 C17 1.498(2) . ?
C16 B21 1.661(2) . ?
C17 H17 0.9500 . ?
N18 N19 1.3388(18) . ?
N19 N20 1.2769(19) . ?
N20 C1_2 1.434(2) . ?
N20 B21 1.617(2) . ?
B21 C22 1.604(2) . ?
B21 C1_3 1.611(2) . ?
C22 C27 1.396(2) . ?
C22 C23 1.401(2) . ?
C23 C24 1.383(2) . ?
C23 H23 0.9500 . ?
C24 C25 1.393(3) . ?
C24 H24 0.9500 . ?
C25 C26 1.389(2) . ?
C25 H25 0.9500 . ?
C26 C27 1.395(2) . ?
C26 H26 0.9500 . ?
C1_2 C2_2 1.385(2) . ?
C1_2 C6_2 1.388(2) . ?
C2_2 C3_2 1.395(2) . ?
C2_2 H2_2 0.9500 . ?
C3_2 C4_2 1.375(3) . ?
C3_2 H3_2 0.9500 . ?
C4_2 C5_2 1.383(3) . ?
C4_2 H4_2 0.9500 . ?
C5_2 C6_2 1.384(2) . ?
C5_2 H5_2 0.9500 . ?
C6_2 H6_2 0.9500 . ?
C1_3 C2_3 1.398(2) . ?
C1_3 C6_3 1.404(2) . ?
C2_3 C3_3 1.392(2) . ?
C2_3 H2_3 0.9500 . ?
C3_3 C4_3 1.383(3) . ?
C3_3 H3_3 0.9500 . ?
C4_3 C5_3 1.390(3) . ?
C4_3 H4_3 0.9500 . ?
C5_3 C6_3 1.389(2) . ?
C5_3 H5_3 0.9500 . ?
C6_3 H6_3 0.9500 . ?
C1_4 C6_4 1.403(2) . ?
C1_4 C2_4 1.406(2) . ?
C2_4 C3_4 1.387(2) . ?
C2_4 H2_4 0.9500 . ?
C3_4 C4_4 1.388(3) . ?
C3_4 H3_4 0.9500 . ?
C4_4 C5_4 1.385(2) . ?
C4_4 H4_4 0.9500 . ?
C5_4 C6_4 1.390(2) . ?
C5_4 H5_4 0.9500 . ?
C6_4 H6_4 0.9500 . ?
C1_5 C6_5 1.388(4) . ?
C1_5 C2_5 1.390(4) . ?
C1_5 H1_5 0.9500 . ?
C2_5 C3_5 1.390(5) . ?
C2_5 H2_5 0.9500 . ?
C3_5 C4_5 1.377(5) . ?
C3_5 H3_5 0.9500 . ?
C4_5 C5_5 1.410(5) . ?
C4_5 H4_5 0.9500 . ?
C5_5 C6_5 1.392(5) . ?
C5_5 H5_5 0.9500 . ?
C6_5 H6_5 0.9500 . ?
C1_6 C2_6 1.478(10) . ?
C1_6 H1A_6 0.9800 . ?
C1_6 H1B_6 0.9800 . ?
C1_6 H1C_6 0.9800 . ?
C2_6 C3_6 1.384(9) . ?
C2_6 C7_6 1.395(9) . ?
C3_6 C4_6 1.410(11) . ?
C3_6 H3_6 0.9500 . ?
C4_6 C5_6 1.348(11) . ?
C4_6 H4_6 0.9500 . ?
C5_6 C6_6 1.390(9) . ?
C5_6 H5_6 0.9500 . ?
C6_6 C7_6 1.381(9) . ?
C6_6 H6_6 0.9500 . ?
C7_6 H7_6 0.9500 . ?

loop_
_geom_torsion_atom_site_label_1
_geom_torsion_atom_site_label_2
_geom_torsion_atom_site_label_3
_geom_torsion_atom_site_label_4
_geom_torsion
_geom_torsion_site_symmetry_1
_geom_torsion_site_symmetry_2
_geom_torsion_site_symmetry_3
_geom_torsion_site_symmetry_4
_geom_torsion_publ_flag
N18 B1 C2 C3 129.23(17) . . . . ?
C1_4 B1 C2 C3 -54.5(2) . . . . ?
N18 B1 C2 C7 -60.1(2) . . . . ?
C1_4 B1 C2 C7 116.16(17) . . . . ?
C7 C2 C3 C4 0.0(2) . . . . ?
B1 C2 C3 C4 170.84(15) . . . . ?
C2 C3 C4 C5 -2.0(3) . . . . ?
C3 C4 C5 C6 1.5(3) . . . . ?
C3 C2 C7 C6 2.4(2) . . . . ?
B1 C2 C7 C6 -168.66(15) . . . . ?
C3 C2 C7 C8 179.40(15) . . . . ?
B1 C2 C7 C8 8.4(2) . . . . ?
C4 C5 C6 C7 0.9(3) . . . . ?
C2 C7 C6 C5 -2.9(3) . . . . ?
C8 C7 C6 C5 -179.91(15) . . . . ?
C6 C7 C8 C12 -117.40(19) . . . . ?
C2 C7 C8 C12 65.5(2) . . . . ?
C6 C7 C8 S9 62.52(19) . . . . ?
C2 C7 C8 S9 -114.54(15) . . . . ?
C12 C8 S9 C10 0.14(13) . . . . ?
C7 C8 S9 C10 -179.79(13) . . . . ?
C8 S9 C10 C11 -0.38(13) . . . . ?
S9 C10 C11 C12 0.51(18) . . . . ?
C7 C8 C12 C11 -179.96(15) . . . . ?
S9 C8 C12 C11 0.12(17) . . . . ?
C7 C8 C12 C13 -0.3(3) . . . . ?
S9 C8 C12 C13 179.75(12) . . . . ?
C10 C11 C12 C8 -0.4(2) . . . . ?
C10 C11 C12 C13 179.96(14) . . . . ?
C8 C12 C13 C27 170.61(14) . . . . ?
C11 C12 C13 C27 -9.8(2) . . . . ?
C8 C12 C13 C16 -71.16(19) . . . . ?
C11 C12 C13 C16 108.43(17) . . . . ?
C8 C12 C13 S14 49.13(18) . . . . ?
C11 C12 C13 S14 -131.28(14) . . . . ?
C12 C13 S14 C15 -132.64(12) . . . . ?
C27 C13 S14 C15 104.42(12) . . . . ?
C16 C13 S14 C15 -8.16(11) . . . . ?
C13 S14 C15 C17 6.86(14) . . . . ?
C12 C13 C16 N18 6.68(18) . . . . ?
C27 C13 C16 N18 128.93(13) . . . . ?
S14 C13 C16 N18 -115.32(12) . . . . ?
C12 C13 C16 C17 129.83(14) . . . . ?
C27 C13 C16 C17 -107.92(14) . . . . ?
S14 C13 C16 C17 7.83(14) . . . . ?
C12 C13 C16 B21 -105.04(14) . . . . ?
C27 C13 C16 B21 17.21(16) . . . . ?
S14 C13 C16 B21 132.96(11) . . . . ?
S14 C15 C17 C16 -3.0(2) . . . . ?
N18 C16 C17 C15 120.81(15) . . . . ?
C13 C16 C17 C15 -3.58(19) . . . . ?
B21 C16 C17 C15 -121.98(16) . . . . ?
C1_4 B1 N18 N19 -21.6(2) . . . . ?
C2 B1 N18 N19 154.74(14) . . . . ?
C1_4 B1 N18 C16 161.03(15) . . . . ?
C2 B1 N18 C16 -22.6(2) . . . . ?
C17 C16 N18 N19 138.76(14) . . . . ?
C13 C16 N18 N19 -100.23(15) . . . . ?
B21 C16 N18 N19 13.40(16) . . . . ?
C17 C16 N18 B1 -43.8(2) . . . . ?
C13 C16 N18 B1 77.2(2) . . . . ?
B21 C16 N18 B1 -169.14(15) . . . . ?
B1 N18 N19 N20 178.66(13) . . . . ?
C16 N18 N19 N20 -3.55(18) . . . . ?
N18 N19 N20 C1_2 -177.44(13) . . . . ?
N18 N19 N20 B21 -9.02(18) . . . . ?
N19 N20 B21 C22 121.01(15) . . . . ?
C1_2 N20 B21 C22 -72.6(2) . . . . ?
N19 N20 B21 C1_3 -103.96(15) . . . . ?
C1_2 N20 B21 C1_3 62.4(2) . . . . ?
N19 N20 B21 C16 15.56(16) . . . . ?
C1_2 N20 B21 C16 -178.04(15) . . . . ?
N18 C16 B21 C22 -132.95(13) . . . . ?
C17 C16 B21 C22 105.25(15) . . . . ?
C13 C16 B21 C22 -13.99(15) . . . . ?
N18 C16 B21 C1_3 96.47(15) . . . . ?
C17 C16 B21 C1_3 -25.3(2) . . . . ?
C13 C16 B21 C1_3 -144.57(14) . . . . ?
N18 C16 B21 N20 -15.19(14) . . . . ?
C17 C16 B21 N20 -136.99(13) . . . . ?
C13 C16 B21 N20 103.76(13) . . . . ?
C1_3 B21 C22 C27 134.89(15) . . . . ?
N20 B21 C22 C27 -95.47(16) . . . . ?
C16 B21 C22 C27 5.68(17) . . . . ?
C1_3 B21 C22 C23 -38.8(2) . . . . ?
N20 B21 C22 C23 90.8(2) . . . . ?
C16 B21 C22 C23 -168.04(16) . . . . ?
C27 C22 C23 C24 -0.4(2) . . . . ?
B21 C22 C23 C24 172.97(17) . . . . ?
C22 C23 C24 C25 0.1(3) . . . . ?
C23 C24 C25 C26 0.2(3) . . . . ?
C24 C25 C26 C27 -0.3(3) . . . . ?
C25 C26 C27 C22 0.1(3) . . . . ?
C25 C26 C27 C13 -179.91(16) . . . . ?
C23 C22 C27 C26 0.3(2) . . . . ?
B21 C22 C27 C26 -174.37(15) . . . . ?
C23 C22 C27 C13 -179.73(14) . . . . ?
B21 C22 C27 C13 5.61(19) . . . . ?
C12 C13 C27 C26 -71.0(2) . . . . ?
C16 C13 C27 C26 165.18(16) . . . . ?
S14 C13 C27 C26 51.0(2) . . . . ?
C12 C13 C27 C22 109.02(16) . . . . ?
C16 C13 C27 C22 -14.81(18) . . . . ?
S14 C13 C27 C22 -129.01(13) . . . . ?
N19 N20 C1_2 C2_2 -150.85(16) . . . . ?
B21 N20 C1_2 C2_2 42.8(2) . . . . ?
N19 N20 C1_2 C6_2 28.8(2) . . . . ?
B21 N20 C1_2 C6_2 -137.52(17) . . . . ?
C6_2 C1_2 C2_2 C3_2 0.2(3) . . . . ?
N20 C1_2 C2_2 C3_2 179.86(16) . . . . ?
C1_2 C2_2 C3_2 C4_2 1.2(3) . . . . ?
C2_2 C3_2 C4_2 C5_2 -1.7(3) . . . . ?
C3_2 C4_2 C5_2 C6_2 0.9(3) . . . . ?
C4_2 C5_2 C6_2 C1_2 0.4(3) . . . . ?
C2_2 C1_2 C6_2 C5_2 -0.9(3) . . . . ?
N20 C1_2 C6_2 C5_2 179.39(17) . . . . ?
C22 B21 C1_3 C2_3 -14.9(2) . . . . ?
N20 B21 C1_3 C2_3 -148.56(14) . . . . ?
C16 B21 C1_3 C2_3 107.11(17) . . . . ?
C22 B21 C1_3 C6_3 170.33(14) . . . . ?
N20 B21 C1_3 C6_3 36.72(19) . . . . ?
C16 B21 C1_3 C6_3 -67.6(2) . . . . ?
C6_3 C1_3 C2_3 C3_3 -0.5(2) . . . . ?
B21 C1_3 C2_3 C3_3 -175.53(15) . . . . ?
C1_3 C2_3 C3_3 C4_3 0.7(3) . . . . ?
C2_3 C3_3 C4_3 C5_3 -0.2(3) . . . . ?
C3_3 C4_3 C5_3 C6_3 -0.3(3) . . . . ?
C4_3 C5_3 C6_3 C1_3 0.5(3) . . . . ?
C2_3 C1_3 C6_3 C5_3 0.0(2) . . . . ?
B21 C1_3 C6_3 C5_3 174.94(15) . . . . ?
N18 B1 C1_4 C6_4 151.62(15) . . . . ?
C2 B1 C1_4 C6_4 -24.7(2) . . . . ?
N18 B1 C1_4 C2_4 -29.9(2) . . . . ?
C2 B1 C1_4 C2_4 153.80(16) . . . . ?
C6_4 C1_4 C2_4 C3_4 -0.7(2) . . . . ?
B1 C1_4 C2_4 C3_4 -179.21(16) . . . . ?
C1_4 C2_4 C3_4 C4_4 -0.2(3) . . . . ?
C2_4 C3_4 C4_4 C5_4 0.6(3) . . . . ?
C3_4 C4_4 C5_4 C6_4 -0.1(3) . . . . ?
C4_4 C5_4 C6_4 C1_4 -0.8(3) . . . . ?
C2_4 C1_4 C6_4 C5_4 1.2(2) . . . . ?
B1 C1_4 C6_4 C5_4 179.81(15) . . . . ?
C6_5 C1_5 C2_5 C3_5 0.6(4) . . . . ?
C1_5 C2_5 C3_5 C4_5 0.6(5) . . . . ?
C2_5 C3_5 C4_5 C5_5 -1.3(6) . . . . ?
C3_5 C4_5 C5_5 C6_5 0.8(6) . . . . ?
C2_5 C1_5 C6_5 C5_5 -1.1(5) . . . . ?
C4_5 C5_5 C6_5 C1_5 0.4(6) . . . . ?
C7_6 C2_6 C3_6 C4_6 -0.8(12) . . . . ?
C1_6 C2_6 C3_6 C4_6 179.8(9) . . . . ?
C2_6 C3_6 C4_6 C5_6 -0.3(17) . . . . ?
C3_6 C4_6 C5_6 C6_6 0.7(16) . . . . ?
C4_6 C5_6 C6_6 C7_6 -0.1(14) . . . . ?
C5_6 C6_6 C7_6 C2_6 -0.9(12) . . . . ?
C3_6 C2_6 C7_6 C6_6 1.4(10) . . . . ?
C1_6 C2_6 C7_6 C6_6 -179.3(6) . . . . ?
